data_2006753
loop_
_publ_author_name
'Bolte, Michael'
'Naumann, Frank'
'Hashmi, A. Stephen K.'

_publ_section_title
;
 A New Modification of 1,1'-Bis(diphenylphosphine oxide)ferrocene at
 173K
;
_journal_issue 12
_journal_name_full 'Acta Crystallographica Section C'
_journal_page_first 1785
_journal_page_last 1786
_journal_paper_doi 10.1107/S0108270197011207
_journal_volume 53
_journal_year 1997
_chemical_formula_iupac '[Fe (C17 H14 O1 P1)2], H2 O1'
_chemical_formula_moiety 'C34 H30 Fe O3 P2'
_chemical_formula_sum 'C34 H30 Fe O3 P2'
_chemical_formula_weight 604.37
_chemical_name_systematic
;
1,1'-Bis(diphenylphosphine oxide)ferrocene Monohydrate at 173 K
;
_space_group_IT_number 14
_symmetry_cell_setting monoclinic
_symmetry_space_group_name_Hall '-P 2ybc'
_symmetry_space_group_name_H-M 'P 1 21/c 1'
_audit_creation_method SHELXL
_cell_angle_alpha 90
_cell_angle_beta 96.1160(10)
_cell_angle_gamma 90
_cell_formula_units_Z 4
_cell_length_a 22.55350(10)
_cell_length_b 10.49980(10)
_cell_length_c 12.1717(2)
_cell_measurement_reflns_used 8192
_cell_measurement_temperature 173
_cell_measurement_theta_max 25.00
_cell_measurement_theta_min 1.00
_cell_volume 2865.94(6)
_computing_cell_refinement SMART
_computing_data_collection 'SMART (Siemens, 1995)'
_computing_data_reduction 'SAINT (Siemens, 1995)'
_computing_molecular_graphics 'XP (Sheldrick, 1991)'
_computing_structure_refinement 'SHELXL96 (Sheldrick, 1996b)'
_computing_structure_solution 'SHELXS86 (Sheldrick, 1990)'
_diffrn_ambient_temperature 173
_diffrn_measurement_device 'Siemens CCD three-circle'
_diffrn_measurement_method \w
_diffrn_radiation_monochromator 'highly oriented graphite crystal'
_diffrn_radiation_source 'fine-focus sealed tube'
_diffrn_radiation_type MoK\a
_diffrn_radiation_wavelength 0.71073
_diffrn_reflns_av_R_equivalents 0.075
_diffrn_reflns_av_sigmaI/netI 0.0622
_diffrn_reflns_limit_h_max 27
_diffrn_reflns_limit_h_min -27
_diffrn_reflns_limit_k_max 13
_diffrn_reflns_limit_k_min -12
_diffrn_reflns_limit_l_max 13
_diffrn_reflns_limit_l_min -14
_diffrn_reflns_number 28822
_diffrn_reflns_theta_max 26.32
_diffrn_reflns_theta_min 1.82
_diffrn_standards_decay_% 0.0
_diffrn_standards_interval_time 480
_diffrn_standards_number 254
_exptl_absorpt_coefficient_mu 0.672
_exptl_absorpt_correction_T_max 0.935
_exptl_absorpt_correction_T_min 0.778
_exptl_absorpt_correction_type 'empirical (SADABS; Sheldrick, 1996a)'
_exptl_crystal_colour red--brown
_exptl_crystal_density_diffrn 1.401
_exptl_crystal_density_method 'not measured'
_exptl_crystal_description cylinder
_exptl_crystal_F_000 1256
_exptl_crystal_size_max 0.40
_exptl_crystal_size_mid 0.15
_exptl_crystal_size_min 0.10
_refine_diff_density_max 0.498
_refine_diff_density_min -0.536
_refine_ls_extinction_method none
_refine_ls_goodness_of_fit_all 1.123
_refine_ls_goodness_of_fit_obs 1.203
_refine_ls_hydrogen_treatment 'H atoms: see below'
_refine_ls_matrix_type full
_refine_ls_number_parameters 366
_refine_ls_number_reflns 5287
_refine_ls_number_restraints 0
_refine_ls_restrained_S_all 1.123
_refine_ls_restrained_S_obs 1.203
_refine_ls_R_factor_all 0.109
_refine_ls_R_factor_obs .074
_refine_ls_shift/esd_max 0.005
_refine_ls_shift/esd_mean 0.000
_refine_ls_structure_factor_coef Fsqd
_refine_ls_weighting_details 'w = 1/[\s^2^(Fo^2^)+(0.0324P)^2^+7.705P] where P = (Fo^2^+2Fc^2^)/3'
_refine_ls_weighting_scheme calc
_refine_ls_wR_factor_all 0.142
_refine_ls_wR_factor_obs .130
_reflns_number_observed 3907
_reflns_number_total 5287
_reflns_observed_criterion >2sigma(I)
_cod_data_source_file av1015.cif
_cod_data_source_block ha3
_cod_depositor_comments
;
The following automatic conversions were performed:
'_symmetry_cell_setting' value 'Monoclinic' changed to 'monoclinic'
according to '/home/saulius/struct/CIF-dictionaries/cif_core.dic'
dictionary named 'cif_core.dic' version 2.4.1 from 2010-06-29.

Automatic conversion script
Id: cif_fix_enum 1527 2010-12-29 10:47:43Z saulius 

The following automatic conversions were performed:

'_symmetry_cell_setting' value 'Monoclinic' changed to 'monoclinic'
according to /home/saulius/struct/CIF-dictionaries/cif_core.dic
dictionary named 'cif_core.dic' version 2.4.1 from 2010-06-29.

Automatic conversion script
Id: cif_fix_values 1715 2011-07-08 13:25:40Z adriana 

The following automatic conversions were performed:

'_refine_ls_weighting_scheme' value 'calc w =
1/[\s^2^(Fo^2^)+(0.0324P)^2^+7.705P] where P = (Fo^2^+2Fc^2^)/3' was
changed to 'calc'. New tag '_refine_ls_weighting_details' was
created. The value of the new tag was set to 'w =
1/[\s^2^(Fo^2^)+(0.0324P)^2^+7.705P] where P = (Fo^2^+2Fc^2^)/3'.

Automatic conversion script
Id: cif_fix_values 3143 2015-03-26 13:38:13Z robertas 
;
_cod_original_cell_volume 2865.49(6)
_cod_original_sg_symbol_H-M 'P 21/c'
_cod_database_code 2006753
_cod_database_fobs_code 2006753

loop_
_symmetry_equiv_pos_as_xyz
'x, y, z'
'-x, y+1/2, -z+1/2'
'-x, -y, -z'
'x, -y-1/2, z-1/2'

loop_
_atom_site_aniso_label
_atom_site_aniso_U_11
_atom_site_aniso_U_22
_atom_site_aniso_U_33
_atom_site_aniso_U_12
_atom_site_aniso_U_13
_atom_site_aniso_U_23
Fe1 .0210(3) .0287(4) .0402(4) -.0003(3) .0092(3) -.0012(3)
P1 .0258(6) .0273(6) .0317(6) -.0013(5) .0066(5) .0001(5)
O1 .0360(18) .0300(18) .0403(18) -.0008(15) .0020(14) .0007(14)
C11 .020(2) .026(2) .035(2) .0006(19) .0089(18) -.0005(19)
C12 .025(2) .036(3) .034(3) .004(2) .0117(19) -.003(2)
C13 .028(2) .025(3) .049(3) .000(2) .009(2) -.011(2)
C14 .026(3) .029(3) .062(3) .003(2) .012(2) .003(2)
C15 .022(2) .040(3) .041(3) .000(2) .008(2) .007(2)
C21 .025(2) .036(3) .028(2) .002(2) .0067(18) .003(2)
C22 .036(3) .040(3) .045(3) -.011(2) .010(2) -.003(2)
C23 .036(3) .054(4) .045(3) -.019(3) .006(2) .001(3)
C24 .028(3) .066(4) .038(3) -.005(3) .008(2) .009(3)
C25 .035(3) .051(3) .053(3) .011(3) .014(2) .010(3)
C26 .032(3) .035(3) .049(3) -.002(2) .014(2) .004(2)
C31 .028(2) .029(3) .036(3) -.007(2) .009(2) -.001(2)
C32 .031(3) .034(3) .040(3) -.006(2) .005(2) -.001(2)
C33 .037(3) .052(3) .040(3) -.013(3) -.001(2) .007(3)
C34 .055(3) .045(3) .037(3) -.019(3) .012(3) -.007(2)
C35 .051(3) .035(3) .050(3) -.005(3) .018(3) -.009(2)
C36 .035(3) .032(3) .046(3) -.002(2) .010(2) -.003(2)
P2 .0265(7) .0420(8) .0480(8) -.0031(6) .0102(6) .0017(6)
O2 .041(2) .073(3) .069(3) -.003(2) .0001(19) .025(2)
C41 .019(2) .034(3) .049(3) .000(2) .012(2) -.002(2)
C42 .031(3) .048(3) .049(3) -.003(2) .016(2) -.014(2)
C43 .031(3) .034(3) .079(4) .000(2) .023(3) -.013(3)
C44 .024(2) .043(3) .067(4) .008(2) .017(2) .008(3)
C45 .022(2) .044(3) .046(3) .005(2) .005(2) .006(2)
C51 .053(4) .047(4) .078(4) -.021(3) .035(3) -.016(3)
C52 .123(6) .066(5) .058(4) -.039(4) .032(4) -.022(4)
C53 .248(15) .114(8) .090(7) -.106(9) .090(8) -.047(7)
C54 .270(19) .121(10) .158(11) -.121(12) .162(13) -.094(10)
C55 .137(9) .061(6) .263(14) -.045(6) .153(11) -.074(9)
C56 .061(4) .041(4) .170(8) -.017(3) .066(5) -.028(4)
C61 .032(3) .039(3) .050(3) -.011(2) .014(2) -.004(2)
C64 .042(4) .083(5) .133(7) -.016(4) .036(4) -.018(5)
O1W .064(3) .103(4) .047(3) -.035(3) .000(2) -.008(2)

loop_
_atom_site_label
_atom_site_fract_x
_atom_site_fract_y
_atom_site_fract_z
_atom_site_U_iso_or_equiv
_atom_site_thermal_displace_type
_atom_site_calc_flag
_atom_site_refinement_flags
_atom_site_occupancy
_atom_site_disorder_group
_atom_site_type_symbol
Fe1 .24638(3) .27978(6) .20140(5) .02953(19) Uani d . 1 . Fe
P1 .36563(5) .48297(11) .21153(9) .0280(3) Uani d . 1 . P
O1 .33105(14) .5844(3) .1477(2) .0356(8) Uani d . 1 . O
C11 .33307(18) .3275(4) .1944(4) .0267(10) Uani d . 1 . C
C12 .30754(18) .2784(5) .0895(4) .0310(10) Uani d . 1 . C
H12 .3041 .3226 .0210 .037 Uiso calc R 1 . H
C13 .2884(2) .1518(4) .1069(4) .0336(11) Uani d . 1 . C
H13 .2699 .0965 .0517 .040 Uiso calc R 1 . H
C14 .3013(2) .1222(5) .2190(4) .0383(12) Uani d . 1 . C
H14 .2931 .0434 .2526 .046 Uiso calc R 1 . H
C15 .32875(19) .2294(5) .2741(4) .0338(11) Uani d . 1 . C
H15 .3419 .2349 .3508 .041 Uiso calc R 1 . H
C21 .44044(19) .4630(4) .1727(3) .0294(10) Uani d . 1 . C
C22 .4749(2) .5708(5) .1616(4) .0400(12) Uani d . 1 . C
H22 .4586 .6529 .1720 .048 Uiso calc R 1 . H
C23 .5330(2) .5592(5) .1355(4) .0452(13) Uani d . 1 . C
H23 .5564 .6335 .1288 .054 Uiso calc R 1 . H
C24 .5570(2) .4419(6) .1193(4) .0437(13) Uani d . 1 . C
H24 .5968 .4350 .1014 .052 Uiso calc R 1 . H
C25 .5232(2) .3334(5) .1290(4) .0459(13) Uani d . 1 . C
H25 .5394 .2516 .1174 .055 Uiso calc R 1 . H
C26 .4650(2) .3453(5) .1561(4) .0381(12) Uani d . 1 . C
H26 .4418 .2708 .1634 .046 Uiso calc R 1 . H
C31 .37587(19) .5181(4) .3581(4) .0302(10) Uani d . 1 . C
C32 .4172(2) .4537(5) .4303(4) .0348(11) Uani d . 1 . C
H32 .4398 .3859 .4040 .042 Uiso calc R 1 . H
C33 .4258(2) .4883(5) .5415(4) .0437(13) Uani d . 1 . C
H33 .4543 .4447 .5910 .052 Uiso calc R 1 . H
C34 .3927(2) .5859(5) .5791(4) .0452(13) Uani d . 1 . C
H34 .3983 .6088 .6550 .054 Uiso calc R 1 . H
C35 .3516(2) .6511(5) .5088(4) .0447(13) Uani d . 1 . C
H35 .3292 .7185 .5362 .054 Uiso calc R 1 . H
C36 .3427(2) .6180(5) .3972(4) .0372(11) Uani d . 1 . C
H36 .3144 .6628 .3482 .045 Uiso calc R 1 . H
P2 .14009(5) .07827(13) .28061(11) .0384(3) Uani d . 1 . P
O2 .17465(16) .0271(4) .3819(3) .0617(11) Uani d . 1 . O
C41 .16425(19) .2333(5) .2432(4) .0336(11) Uani d . 1 . C
C42 .1924(2) .3227(5) .3215(4) .0415(13) Uani d . 1 . C
H42 .2012 .3092 .3987 .050 Uiso calc R 1 . H
C43 .2047(2) .4348(5) .2629(5) .0466(14) Uani d . 1 . C
H43 .2233 .5095 .2942 .056 Uiso calc R 1 . H
C44 .1845(2) .4163(5) .1502(5) .0438(13) Uani d . 1 . C
H44 .1874 .4766 .0928 .053 Uiso calc R 1 . H
C45 .15940(19) .2933(5) .1367(4) .0373(12) Uani d . 1 . C
H45 .1423 .2568 .0692 .045 Uiso calc R 1 . H
C51 .1440(3) -.0227(6) .1622(5) .0574(16) Uani d . 1 . C
C52 .1067(4) -.0046(7) .0653(5) .080(2) Uani d . 1 . C
H52 .0772 .0604 .0611 .097 Uiso calc R 1 . H
C53 .1126(6) -.0831(11) -.0271(8) .146(5) Uani d . 1 . C
H53 .0878 -.0712 -.0944 .175 Uiso calc R 1 . H
C54 .1564(8) -.1796(13) -.0169(11) .173(9) Uani d . 1 . C
H54 .1612 -.2333 -.0781 .208 Uiso calc R 1 . H
C55 .1920(5) -.1965(9) .0799(12) .144(6) Uani d . 1 . C
H55 .2209 -.2625 .0853 .173 Uiso calc R 1 . H
C56 .1867(3) -.1195(6) .1702(7) .087(3) Uani d . 1 . C
H56 .2118 -.1323 .2371 .104 Uiso calc R 1 . H
C61 .0625(2) .0961(5) .3021(4) .0400(12) Uani d . 1 . C
C62 .0280(6) -.0126(15) .3006(13) .079(4) Uiso d P .528(12) 1 C
H62 .0439 -.0928 .2824 .094 Uiso calc PR .528(12) 1 H
C62' .0374(6) .0055(14) .3634(13) .059(4) Uiso d P .472(12) 2 C
H62' .0605 -.0658 .3902 .070 Uiso calc PR .472(12) 2 H
C63 -.0311(7) -.0026(17) .3264(15) .091(5) Uiso d P .528(12) 1 C
H63 -.0553 -.0767 .3266 .109 Uiso calc PR .528(12) 1 H
C63' -.0215(7) .0162(17) .3871(15) .077(5) Uiso d P .472(12) 2 C
H63' -.0380 -.0478 .4298 .092 Uiso calc PR .472(12) 2 H
C64 -.0540(3) .1127(7) .3512(7) .084(2) Uani d . 1 . C
H64 -.0953 .1218 .3584 .101 Uiso calc R 1 1 H
C65 -.0182(6) .2109(13) .3649(12) .067(4) Uiso d P .528(12) 1 C
H65 -.0318 .2871 .3958 .081 Uiso calc PR .528(12) 1 H
C65' -.0311(8) .2129(17) .2921(16) .084(5) Uiso d P .472(12) 2 C
H65' -.0542 .2867 .2718 .101 Uiso calc PR .472(12) 2 H
C66 .0404(5) .2052(11) .3344(10) .053(3) Uiso d P .528(12) 1 C
H66 .0642 .2800 .3371 .064 Uiso calc PR .528(12) 1 H
C66' .0277(7) .1991(15) .2641(15) .074(5) Uiso d P .472(12) 2 C
H66' .0437 .2611 .2186 .089 Uiso calc PR .472(12) 2 H
O1W .2878(2) .5723(5) -.0734(4) .0716(14) Uani d . 1 . O
H1W .300(3) .572(6) .007(6) .08(2) Uiso d . 1 . H
H2W .251(2) .546(5) -.074(4) .038(15) Uiso d . 1 . H

loop_
_atom_type_symbol
_atom_type_description
_atom_type_scat_dispersion_real
_atom_type_scat_dispersion_imag
_atom_type_scat_source
C C 0.0033 0.0016 'International Tables Vol C Tables 4.2.6.8 and 6.1.1.4'
H H 0.0000 0.0000 'International Tables Vol C Tables 4.2.6.8 and 6.1.1.4'
O O 0.0106 0.0060 'International Tables Vol C Tables 4.2.6.8 and 6.1.1.4'
P P 0.1023 0.0942 'International Tables Vol C Tables 4.2.6.8 and 6.1.1.4'
Fe Fe 0.3463 0.8444 'International Tables Vol C Tables 4.2.6.8 and 6.1.1.4'

loop_
_geom_angle_atom_site_label_1
_geom_angle_atom_site_label_2
_geom_angle_atom_site_label_3
_geom_angle
C11 Fe1 C41 167.97(18)
C11 Fe1 C45 149.11(18)
C41 Fe1 C45 41.28(18)
C11 Fe1 C12 41.43(17)
C41 Fe1 C12 149.90(19)
C45 Fe1 C12 115.71(19)
C11 Fe1 C15 41.02(17)
C41 Fe1 C15 129.87(19)
C45 Fe1 C15 168.3(2)
C12 Fe1 C15 68.82(18)
C11 Fe1 C42 128.61(19)
C41 Fe1 C42 41.19(18)
C45 Fe1 C42 68.9(2)
C12 Fe1 C42 166.8(2)
C15 Fe1 C42 109.3(2)
C11 Fe1 C44 116.23(19)
C41 Fe1 C44 68.60(19)
C45 Fe1 C44 40.41(19)
C12 Fe1 C44 106.8(2)
C15 Fe1 C44 150.6(2)
C42 Fe1 C44 68.1(2)
C11 Fe1 C43 107.43(19)
C41 Fe1 C43 68.58(19)
C45 Fe1 C43 68.1(2)
C12 Fe1 C43 128.0(2)
C15 Fe1 C43 118.5(2)
C42 Fe1 C43 40.4(2)
C44 Fe1 C43 40.2(2)
C11 Fe1 C13 68.63(17)
C41 Fe1 C13 117.93(18)
C45 Fe1 C13 108.1(2)
C12 Fe1 C13 40.49(18)
C15 Fe1 C13 67.81(19)
C42 Fe1 C13 152.1(2)
C44 Fe1 C13 128.6(2)
C43 Fe1 C13 166.3(2)
C11 Fe1 C14 68.38(18)
C41 Fe1 C14 109.58(19)
C45 Fe1 C14 129.6(2)
C12 Fe1 C14 67.79(19)
C15 Fe1 C14 40.40(18)
C42 Fe1 C14 119.9(2)
C44 Fe1 C14 166.7(2)
C43 Fe1 C14 152.6(2)
C13 Fe1 C14 39.64(19)
O1 P1 C11 113.91(19)
O1 P1 C21 113.37(19)
C11 P1 C21 104.2(2)
O1 P1 C31 111.9(2)
C11 P1 C31 107.9(2)
C21 P1 C31 104.8(2)
C15 C11 C12 107.2(4)
C15 C11 P1 129.4(3)
C12 C11 P1 123.4(3)
C15 C11 Fe1 69.9(2)
C12 C11 Fe1 69.7(2)
P1 C11 Fe1 127.2(2)
C13 C12 C11 107.6(4)
C13 C12 Fe1 70.7(2)
C11 C12 Fe1 68.9(2)
C14 C13 C12 108.5(4)
C14 C13 Fe1 70.2(3)
C12 C13 Fe1 68.8(2)
C13 C14 C15 108.7(4)
C13 C14 Fe1 70.1(3)
C15 C14 Fe1 68.9(3)
C14 C15 C11 108.0(4)
C14 C15 Fe1 70.7(3)
C11 C15 Fe1 69.0(2)
C26 C21 C22 118.7(4)
C26 C21 P1 122.8(4)
C22 C21 P1 118.5(4)
C23 C22 C21 120.2(5)
C24 C23 C22 120.7(5)
C23 C24 C25 119.9(5)
C24 C25 C26 119.2(5)
C21 C26 C25 121.2(5)
C32 C31 C36 119.8(4)
C32 C31 P1 122.1(3)
C36 C31 P1 118.0(4)
C31 C32 C33 120.1(5)
C34 C33 C32 119.6(5)
C33 C34 C35 121.2(5)
C34 C35 C36 119.9(5)
C35 C36 C31 119.4(5)
O2 P2 C41 113.1(2)
O2 P2 C51 112.6(3)
C41 P2 C51 106.9(2)
O2 P2 C61 110.3(2)
C41 P2 C61 105.6(2)
C51 P2 C61 108.0(3)
C45 C41 C42 107.4(4)
C45 C41 P2 129.2(4)
C42 C41 P2 123.4(4)
C45 C41 Fe1 69.6(2)
C42 C41 Fe1 70.1(2)
P2 C41 Fe1 126.3(2)
C43 C42 C41 107.7(5)
C43 C42 Fe1 70.2(3)
C41 C42 Fe1 68.7(3)
C44 C43 C42 108.3(5)
C44 C43 Fe1 69.5(3)
C42 C43 Fe1 69.4(3)
C43 C44 C45 108.8(5)
C43 C44 Fe1 70.3(3)
C45 C44 Fe1 69.4(3)
C44 C45 C41 107.8(5)
C44 C45 Fe1 70.2(3)
C41 C45 Fe1 69.1(2)
C52 C51 C56 120.7(7)
C52 C51 P2 121.5(5)
C56 C51 P2 117.8(6)
C51 C52 C53 119.7(9)
C52 C53 C54 118.3(12)
C55 C54 C53 120.7(10)
C54 C55 C56 121.3(12)
C55 C56 C51 119.2(10)
C66 C61 C62 119.3(9)
C62' C61 C66' 118.2(10)
C66 C61 P2 122.3(6)
C62' C61 P2 118.0(7)
C62 C61 P2 117.7(7)
C66' C61 P2 123.7(7)
C61 C62 C63 118.8(14)
C61 C62' C63' 121.0(13)
C64 C63 C62 120.4(15)
C64 C63' C62' 120.6(15)
C65 C64 C63 119.0(11)
C63' C64 C65' 122.2(12)
C64 C65 C66 121.0(12)
C64 C65' C66' 116.9(15)
C61 C66 C65 120.5(11)
C61 C66' C65' 120.8(14)

loop_
_geom_bond_atom_site_label_1
_geom_bond_atom_site_label_2
_geom_bond_site_symmetry_2
_geom_bond_distance
_geom_bond_publ_flag
Fe1 C11 . 2.029(4) ?
Fe1 C41 . 2.032(4) ?
Fe1 C45 . 2.039(4) ?
Fe1 C12 . 2.040(4) ?
Fe1 C15 . 2.041(4) ?
Fe1 C42 . 2.050(5) ?
Fe1 C44 . 2.050(5) ?
Fe1 C43 . 2.060(5) ?
Fe1 C13 . 2.064(4) ?
Fe1 C14 . 2.065(5) ?
P1 O1 . 1.489(3) ?
P1 C11 . 1.793(4) ?
P1 C21 . 1.812(4) ?
P1 C31 . 1.813(5) ?
C11 C15 . 1.426(6) ?
C11 C12 . 1.439(6) ?
C12 C13 . 1.420(6) ?
C13 C14 . 1.400(7) ?
C14 C15 . 1.418(7) ?
C21 C26 . 1.378(6) ?
C21 C22 . 1.387(6) ?
C22 C23 . 1.386(6) ?
C23 C24 . 1.369(7) ?
C24 C25 . 1.383(7) ?
C25 C26 . 1.392(6) ?
C31 C32 . 1.388(6) ?
C31 C36 . 1.401(6) ?
C32 C33 . 1.395(7) ?
C33 C34 . 1.374(7) ?
C34 C35 . 1.375(7) ?
C35 C36 . 1.396(7) ?
P2 O2 . 1.487(4) ?
P2 C41 . 1.791(5) ?
P2 C51 . 1.799(6) ?
P2 C61 . 1.807(5) ?
C41 C45 . 1.435(7) ?
C41 C42 . 1.436(7) ?
C42 C43 . 1.419(7) ?
C43 C44 . 1.412(7) ?
C44 C45 . 1.413(7) ?
C51 C52 . 1.388(9) ?
C51 C56 . 1.396(9) ?
C52 C53 . 1.411(10) ?
C53 C54 . 1.411(19) ?
C54 C55 . 1.364(19) ?
C55 C56 . 1.379(12) ?
C61 C66 . 1.325(12) ?
C61 C62' . 1.368(14) ?
C61 C62 . 1.381(15) ?
C61 C66' . 1.386(16) ?
C62 C63 . 1.407(19) ?
C62' C63' . 1.394(19) ?
C63 C64 . 1.362(18) ?
C63' C64 . 1.299(18) ?
C64 C65 . 1.309(14) ?
C64 C65' . 1.403(18) ?
C65 C66 . 1.411(15) ?
C65' C66' . 1.41(2) ?

loop_
_geom_torsion_atom_site_label_1
_geom_torsion_atom_site_label_2
_geom_torsion_atom_site_label_3
_geom_torsion_atom_site_label_4
_geom_torsion
O1 P1 C11 C15 -140.5(4)
C21 P1 C11 C15 95.5(4)
C31 P1 C11 C15 -15.6(5)
O1 P1 C11 C12 42.0(4)
C21 P1 C11 C12 -82.0(4)
C31 P1 C11 C12 166.9(3)
O1 P1 C11 Fe1 -46.7(3)
C21 P1 C11 Fe1 -170.7(3)
C31 P1 C11 Fe1 78.2(3)
C41 Fe1 C11 C15 44.9(10)
C45 Fe1 C11 C15 -170.0(4)
C12 Fe1 C11 C15 -118.1(4)
C42 Fe1 C11 C15 74.1(3)
C44 Fe1 C11 C15 156.1(3)
C43 Fe1 C11 C15 113.6(3)
C13 Fe1 C11 C15 -80.3(3)
C14 Fe1 C11 C15 -37.6(3)
C41 Fe1 C11 C12 163.0(8)
C45 Fe1 C11 C12 -51.9(5)
C15 Fe1 C11 C12 118.1(4)
C42 Fe1 C11 C12 -167.9(3)
C44 Fe1 C11 C12 -85.9(3)
C43 Fe1 C11 C12 -128.3(3)
C13 Fe1 C11 C12 37.7(3)
C14 Fe1 C11 C12 80.5(3)
C41 Fe1 C11 P1 -80.0(10)
C45 Fe1 C11 P1 65.2(5)
C12 Fe1 C11 P1 117.1(4)
C15 Fe1 C11 P1 -124.9(4)
C42 Fe1 C11 P1 -50.8(4)
C44 Fe1 C11 P1 31.2(4)
C43 Fe1 C11 P1 -11.2(4)
C13 Fe1 C11 P1 154.8(3)
C14 Fe1 C11 P1 -162.4(4)
C15 C11 C12 C13 -0.2(5)
P1 C11 C12 C13 177.8(3)
Fe1 C11 C12 C13 -60.3(3)
C15 C11 C12 Fe1 60.2(3)
P1 C11 C12 Fe1 -121.9(3)
C11 Fe1 C12 C13 118.6(4)
C41 Fe1 C12 C13 -54.4(5)
C45 Fe1 C12 C13 -88.0(3)
C15 Fe1 C12 C13 80.2(3)
C42 Fe1 C12 C13 164.4(8)
C44 Fe1 C12 C13 -130.5(3)
C43 Fe1 C12 C13 -169.5(3)
C14 Fe1 C12 C13 36.6(3)
C41 Fe1 C12 C11 -173.0(3)
C45 Fe1 C12 C11 153.3(3)
C15 Fe1 C12 C11 -38.4(3)
C42 Fe1 C12 C11 45.8(10)
C44 Fe1 C12 C11 110.9(3)
C43 Fe1 C12 C11 71.9(3)
C13 Fe1 C12 C11 -118.6(4)
C14 Fe1 C12 C11 -82.0(3)
C11 C12 C13 C14 0.1(5)
Fe1 C12 C13 C14 -59.2(3)
C11 C12 C13 Fe1 59.2(3)
C11 Fe1 C13 C14 81.5(3)
C41 Fe1 C13 C14 -87.4(3)
C45 Fe1 C13 C14 -131.2(3)
C12 Fe1 C13 C14 120.1(4)
C15 Fe1 C13 C14 37.2(3)
C42 Fe1 C13 C14 -52.3(5)
C44 Fe1 C13 C14 -171.3(3)
C43 Fe1 C13 C14 157.2(8)
C11 Fe1 C13 C12 -38.6(3)
C41 Fe1 C13 C12 152.5(3)
C45 Fe1 C13 C12 108.7(3)
C15 Fe1 C13 C12 -82.9(3)
C42 Fe1 C13 C12 -172.4(4)
C44 Fe1 C13 C12 68.6(3)
C43 Fe1 C13 C12 37.1(9)
C14 Fe1 C13 C12 -120.1(4)
C12 C13 C14 C15 0.1(5)
Fe1 C13 C14 C15 -58.2(3)
C12 C13 C14 Fe1 58.3(3)
C11 Fe1 C14 C13 -82.2(3)
C41 Fe1 C14 C13 110.5(3)
C45 Fe1 C14 C13 68.3(3)
C12 Fe1 C14 C13 -37.4(3)
C15 Fe1 C14 C13 -120.3(4)
C42 Fe1 C14 C13 154.7(3)
C44 Fe1 C14 C13 30.8(10)
C43 Fe1 C14 C13 -168.5(4)
C11 Fe1 C14 C15 38.1(3)
C41 Fe1 C14 C15 -129.2(3)
C45 Fe1 C14 C15 -171.4(3)
C12 Fe1 C14 C15 83.0(3)
C42 Fe1 C14 C15 -85.0(3)
C44 Fe1 C14 C15 151.1(8)
C43 Fe1 C14 C15 -48.2(5)
C13 Fe1 C14 C15 120.3(4)
C13 C14 C15 C11 -0.2(5)
Fe1 C14 C15 C11 -59.2(3)
C13 C14 C15 Fe1 59.0(3)
C12 C11 C15 C14 0.2(5)
P1 C11 C15 C14 -177.6(3)
Fe1 C11 C15 C14 60.2(3)
C12 C11 C15 Fe1 -60.0(3)
P1 C11 C15 Fe1 122.2(4)
C11 Fe1 C15 C14 -119.0(4)
C41 Fe1 C15 C14 72.1(3)
C45 Fe1 C15 C14 34.9(11)
C12 Fe1 C15 C14 -80.2(3)
C42 Fe1 C15 C14 113.8(3)
C44 Fe1 C15 C14 -166.9(4)
C43 Fe1 C15 C14 157.0(3)
C13 Fe1 C15 C14 -36.5(3)
C41 Fe1 C15 C11 -169.0(3)
C45 Fe1 C15 C11 153.8(9)
C12 Fe1 C15 C11 38.8(3)
C42 Fe1 C15 C11 -127.3(3)
C44 Fe1 C15 C11 -47.9(5)
C43 Fe1 C15 C11 -84.0(3)
C13 Fe1 C15 C11 82.5(3)
C14 Fe1 C15 C11 119.0(4)
O1 P1 C21 C26 -135.1(4)
C11 P1 C21 C26 -10.7(4)
C31 P1 C21 C26 102.5(4)
O1 P1 C21 C22 46.4(4)
C11 P1 C21 C22 170.8(4)
C31 P1 C21 C22 -75.9(4)
C26 C21 C22 C23 -0.6(7)
P1 C21 C22 C23 177.9(4)
C21 C22 C23 C24 0.6(7)
C22 C23 C24 C25 -0.1(8)
C23 C24 C25 C26 -0.4(8)
C22 C21 C26 C25 0.1(7)
P1 C21 C26 C25 -178.4(4)
C24 C25 C26 C21 0.4(8)
O1 P1 C31 C32 -165.3(3)
C11 P1 C31 C32 68.7(4)
C21 P1 C31 C32 -42.0(4)
O1 P1 C31 C36 11.4(4)
C11 P1 C31 C36 -114.6(4)
C21 P1 C31 C36 134.7(4)
C36 C31 C32 C33 0.0(7)
P1 C31 C32 C33 176.7(4)
C31 C32 C33 C34 0.4(7)
C32 C33 C34 C35 -0.6(7)
C33 C34 C35 C36 0.3(8)
C34 C35 C36 C31 0.2(7)
C32 C31 C36 C35 -0.3(7)
P1 C31 C36 C35 -177.1(4)
O2 P2 C41 C45 154.3(4)
C51 P2 C41 C45 29.8(5)
C61 P2 C41 C45 -84.9(4)
O2 P2 C41 C42 -26.8(4)
C51 P2 C41 C42 -151.3(4)
C61 P2 C41 C42 93.9(4)
O2 P2 C41 Fe1 61.9(4)
C51 P2 C41 Fe1 -62.6(4)
C61 P2 C41 Fe1 -177.4(3)
C11 Fe1 C41 C45 153.6(8)
C12 Fe1 C41 C45 -49.2(5)
C15 Fe1 C41 C45 -169.3(3)
C42 Fe1 C41 C45 118.3(4)
C44 Fe1 C41 C45 37.5(3)
C43 Fe1 C41 C45 80.8(3)
C13 Fe1 C41 C45 -85.9(3)
C14 Fe1 C41 C45 -128.4(3)
C11 Fe1 C41 C42 35.3(10)
C45 Fe1 C41 C42 -118.3(4)
C12 Fe1 C41 C42 -167.4(4)
C15 Fe1 C41 C42 72.5(4)
C44 Fe1 C41 C42 -80.7(3)
C43 Fe1 C41 C42 -37.4(3)
C13 Fe1 C41 C42 155.9(3)
C14 Fe1 C41 C42 113.3(3)
C11 Fe1 C41 P2 -82.1(10)
C45 Fe1 C41 P2 124.3(5)
C12 Fe1 C41 P2 75.2(5)
C15 Fe1 C41 P2 -45.0(4)
C42 Fe1 C41 P2 -117.4(5)
C44 Fe1 C41 P2 161.9(4)
C43 Fe1 C41 P2 -154.8(4)
C13 Fe1 C41 P2 38.5(4)
C14 Fe1 C41 P2 -4.1(4)
C45 C41 C42 C43 -0.3(5)
P2 C41 C42 C43 -179.4(3)
Fe1 C41 C42 C43 59.6(3)
C45 C41 C42 Fe1 -59.9(3)
P2 C41 C42 Fe1 121.0(3)
C11 Fe1 C42 C43 69.7(4)
C41 Fe1 C42 C43 -119.2(4)
C45 Fe1 C42 C43 -80.7(3)
C12 Fe1 C42 C43 32.3(10)
C15 Fe1 C42 C43 111.6(3)
C44 Fe1 C42 C43 -37.1(3)
C13 Fe1 C42 C43 -169.6(4)
C14 Fe1 C42 C43 154.8(3)
C11 Fe1 C42 C41 -171.1(3)
C45 Fe1 C42 C41 38.5(3)
C12 Fe1 C42 C41 151.5(8)
C15 Fe1 C42 C41 -129.2(3)
C44 Fe1 C42 C41 82.1(3)
C43 Fe1 C42 C41 119.2(4)
C13 Fe1 C42 C41 -50.4(5)
C14 Fe1 C42 C41 -86.0(3)
C41 C42 C43 C44 0.1(5)
Fe1 C42 C43 C44 58.8(3)
C41 C42 C43 Fe1 -58.7(3)
C11 Fe1 C43 C44 110.3(3)
C41 Fe1 C43 C44 -81.8(3)
C45 Fe1 C43 C44 -37.2(3)
C12 Fe1 C43 C44 69.0(4)
C15 Fe1 C43 C44 153.4(3)
C42 Fe1 C43 C44 -119.9(4)
C13 Fe1 C43 C44 39.2(9)
C14 Fe1 C43 C44 -173.2(4)
C11 Fe1 C43 C42 -129.8(3)
C41 Fe1 C43 C42 38.1(3)
C45 Fe1 C43 C42 82.7(3)
C12 Fe1 C43 C42 -171.0(3)
C15 Fe1 C43 C42 -86.6(3)
C44 Fe1 C43 C42 119.9(4)
C13 Fe1 C43 C42 159.1(7)
C14 Fe1 C43 C42 -53.3(5)
C42 C43 C44 C45 0.1(5)
Fe1 C43 C44 C45 58.9(3)
C42 C43 C44 Fe1 -58.7(3)
C11 Fe1 C44 C43 -86.2(3)
C41 Fe1 C44 C43 81.7(3)
C45 Fe1 C44 C43 120.0(4)
C12 Fe1 C44 C43 -129.8(3)
C15 Fe1 C44 C43 -53.3(5)
C42 Fe1 C44 C43 37.2(3)
C13 Fe1 C44 C43 -168.9(3)
C14 Fe1 C44 C43 166.4(8)
C11 Fe1 C44 C45 153.7(3)
C41 Fe1 C44 C45 -38.3(3)
C12 Fe1 C44 C45 110.2(3)
C15 Fe1 C44 C45 -173.4(3)
C42 Fe1 C44 C45 -82.8(3)
C43 Fe1 C44 C45 -120.0(4)
C13 Fe1 C44 C45 71.0(4)
C14 Fe1 C44 C45 46.3(10)
C43 C44 C45 C41 -0.3(5)
Fe1 C44 C45 C41 59.1(3)
C43 C44 C45 Fe1 -59.4(3)
C42 C41 C45 C44 0.4(5)
P2 C41 C45 C44 179.4(3)
Fe1 C41 C45 C44 -59.8(3)
C42 C41 C45 Fe1 60.2(3)
P2 C41 C45 Fe1 -120.8(4)
C11 Fe1 C45 C44 -50.6(5)
C41 Fe1 C45 C44 119.0(4)
C12 Fe1 C45 C44 -85.9(3)
C15 Fe1 C45 C44 163.7(9)
C42 Fe1 C45 C44 80.5(3)
C43 Fe1 C45 C44 37.0(3)
C13 Fe1 C45 C44 -129.0(3)
C14 Fe1 C45 C44 -167.5(3)
C11 Fe1 C45 C41 -169.6(3)
C12 Fe1 C45 C41 155.1(3)
C15 Fe1 C45 C41 44.7(11)
C42 Fe1 C45 C41 -38.4(3)
C44 Fe1 C45 C41 -119.0(4)
C43 Fe1 C45 C41 -82.0(3)
C13 Fe1 C45 C41 112.1(3)
C14 Fe1 C45 C41 73.5(4)
O2 P2 C51 C52 168.2(5)
C41 P2 C51 C52 -67.0(5)
C61 P2 C51 C52 46.2(5)
O2 P2 C51 C56 -12.7(5)
C41 P2 C51 C56 112.1(5)
C61 P2 C51 C56 -134.8(4)
C56 C51 C52 C53 -1.3(9)
P2 C51 C52 C53 177.7(5)
C51 C52 C53 C54 0.8(12)
C52 C53 C54 C55 0.1(16)
C53 C54 C55 C56 -0.6(17)
C54 C55 C56 C51 0.1(13)
C52 C51 C56 C55 0.8(9)
P2 C51 C56 C55 -178.2(5)
O2 P2 C61 C66 94.5(8)
C41 P2 C61 C66 -28.0(8)
C51 P2 C61 C66 -142.1(8)
O2 P2 C61 C62' -37.6(9)
C41 P2 C61 C62' -160.1(8)
C51 P2 C61 C62' 85.9(8)
O2 P2 C61 C62 -75.7(9)
C41 P2 C61 C62 161.8(8)
C51 P2 C61 C62 47.7(9)
O2 P2 C61 C66' 139.6(9)
C41 P2 C61 C66' 17.1(10)
C51 P2 C61 C66' -96.9(10)
C66 C61 C62 C63 4.2(18)
C62' C61 C62 C63 75.0(19)
C66' C61 C62 C63 -36.1(17)
P2 C61 C62 C63 174.7(11)
C66 C61 C62' C63' 37.8(16)
C62 C61 C62' C63' -84(2)
C66' C61 C62' C63' 0.0(18)
P2 C61 C62' C63' 177.3(11)
C61 C62 C63 C64 1(2)
C61 C62' C63' C64 0(2)
C62' C63' C64 C65 -41.0(19)
C62' C63' C64 C63 80(2)
C62' C63' C64 C65' -3(2)
C62 C63 C64 C63' -81(2)
C62 C63 C64 C65 -9(2)
C62 C63 C64 C65' 34(2)
C63' C64 C65 C66 45.0(16)
C63 C64 C65 C66 12.0(19)
C65' C64 C65 C66 -78.6(18)
C63' C64 C65' C66' 6(2)
C65 C64 C65' C66' 77.7(18)
C63 C64 C65' C66' -30.9(19)
C62' C61 C66 C65 -33.9(13)
C62 C61 C66 C65 -1.2(16)
C66' C61 C66 C65 83.9(17)
P2 C61 C66 C65 -171.3(8)
C64 C65 C66 C61 -7.1(19)
C66 C61 C66' C65' -73.7(17)
C62' C61 C66' C65' 2.8(19)
C62 C61 C66' C65' 38.7(18)
P2 C61 C66' C65' -174.3(11)
C64 C65' C66' C61 -5(2)
